data_4085478
loop_
_publ_author_name
'Ren, Peng'
'Pike, Sebastian D.'
'Pernik, Indrek'
'Weller, Andrew S.'
'Willis, Michael C.'

_publ_section_title
;
 Rh--POP Pincer Xantphos Complexes for C--S and C--H Activation.
 Implications for Carbothiolation Catalysis
;
_journal_issue 4
_journal_name_full Organometallics
_journal_page_first 711
_journal_paper_doi 10.1021/om500984y
_journal_volume 34
_journal_year 2015
_chemical_formula_moiety 'C53 H31 Cl F24 O P2 Rh, C32 H12 B F24, C6 H5 Cl'
_chemical_formula_sum 'C91 H48 B Cl2 F48 O P2 Rh'
_chemical_formula_weight 2315.85
_chemical_melting_point ?
_space_group_IT_number 2
_symmetry_cell_setting triclinic
_symmetry_space_group_name_Hall '-P 1'
_symmetry_space_group_name_H-M 'P -1'
_atom_sites_solution_hydrogens geom
_atom_sites_solution_primary direct
_atom_sites_solution_secondary difmap
_audit_creation_method SHELXL-97
_cell_angle_alpha 100.16(3)
_cell_angle_beta 98.01(3)
_cell_angle_gamma 90.75(3)
_cell_formula_units_Z 2
_cell_length_a 12.825(3)
_cell_length_b 17.213(3)
_cell_length_c 21.406(4)
_cell_measurement_reflns_used 18312
_cell_measurement_temperature 150(2)
_cell_measurement_theta_max 25.5
_cell_measurement_theta_min 5.097
_cell_volume 4602.6(17)
_computing_cell_refinement 'Denzo/Scalepack (Otwinowski & Minor 1997)'
_computing_data_collection 'Collect (Nonius BV, 1997-2000)'
_computing_data_reduction 'Denzo/Scalepack (Otwinowski & Minor 1997)'
_computing_molecular_graphics 'SHELXL-97 (Sheldrick, 2008)'
_computing_publication_material 'ORTEP3 (Farrugia, 1997)'
_computing_structure_refinement 'SHELXL-97 (Sheldrick, 1997)'
_computing_structure_solution 'SHELXS-97 (Sheldrick, 1990)'
_diffrn_ambient_temperature 150(2)
_diffrn_detector_area_resol_mean 9
_diffrn_measured_fraction_theta_full 0.989
_diffrn_measured_fraction_theta_max 0.989
_diffrn_measurement_device_type KappaCCD
_diffrn_measurement_method '95mm CCD camera on \k-goniostat'
_diffrn_radiation_monochromator graphite
_diffrn_radiation_source 'fine-focus sealed tube'
_diffrn_radiation_type MoK\a
_diffrn_radiation_wavelength 0.71073
_diffrn_reflns_av_R_equivalents 0.0342
_diffrn_reflns_av_sigmaI/netI 0.0556
_diffrn_reflns_limit_h_max 15
_diffrn_reflns_limit_h_min -15
_diffrn_reflns_limit_k_max 20
_diffrn_reflns_limit_k_min -20
_diffrn_reflns_limit_l_max 25
_diffrn_reflns_limit_l_min -25
_diffrn_reflns_number 30536
_diffrn_reflns_theta_full 25.50
_diffrn_reflns_theta_max 25.50
_diffrn_reflns_theta_min 5.11
_exptl_absorpt_coefficient_mu 0.424
_exptl_absorpt_correction_T_max 0.9509
_exptl_absorpt_correction_T_min 0.8834
_exptl_absorpt_correction_type multi-scan
_exptl_absorpt_process_details 'Denzo/Scalepack (Otwinowski & Minor 1997)'
_exptl_crystal_colour colourless
_exptl_crystal_density_diffrn 1.671
_exptl_crystal_density_meas ?
_exptl_crystal_density_method 'not measured'
_exptl_crystal_description block
_exptl_crystal_F_000 2296
_exptl_crystal_size_max 0.30
_exptl_crystal_size_mid 0.16
_exptl_crystal_size_min 0.12
_refine_diff_density_max 1.140
_refine_diff_density_min -1.070
_refine_diff_density_rms 0.082
_refine_ls_extinction_method none
_refine_ls_goodness_of_fit_ref 1.019
_refine_ls_hydrogen_treatment mixed
_refine_ls_matrix_type full
_refine_ls_number_parameters 1403
_refine_ls_number_reflns 16952
_refine_ls_number_restraints 625
_refine_ls_restrained_S_all 1.131
_refine_ls_R_factor_all 0.0757
_refine_ls_R_factor_gt 0.0564
_refine_ls_shift/su_max 0.001
_refine_ls_shift/su_mean 0.000
_refine_ls_structure_factor_coef Fsqd
_refine_ls_weighting_details 'calc w=1/[\s^2^(Fo^2^)+(0.0761P)^2^+7.7565P] where P=(Fo^2^+2Fc^2^)/3'
_refine_ls_weighting_scheme calc
_refine_ls_wR_factor_gt 0.1407
_refine_ls_wR_factor_ref 0.1538
_reflns_number_gt 13286
_reflns_number_total 16952
_reflns_threshold_expression >2sigma(I)
_cod_data_source_file om500984y_si_001.cif
_cod_data_source_block Compound_3
_cod_depositor_comments
;
The following automatic conversions were performed:

'_chemical_melting_point' value 'not measured' was changed to '?' -
the value is undefined or not given.

'_exptl_crystal_density_meas' value 'not measured' was changed to '?'
- the value is perceived as not measured.

Automatic conversion script
Id: cif_fix_values 3008 2015-01-20 13:52:24Z robertas 

 Adding full bibliography for 4085478--4085487.cif.
;
_cod_original_cell_volume 4602.7(16)
_cod_original_sg_symbol_H-M P-1
_cod_database_code 4085478

loop_
_symmetry_equiv_pos_as_xyz
'x, y, z'
'-x, -y, -z'

loop_
_atom_site_label
_atom_site_type_symbol
_atom_site_fract_x
_atom_site_fract_y
_atom_site_fract_z
_atom_site_U_iso_or_equiv
_atom_site_adp_type
_atom_site_occupancy
_atom_site_symmetry_multiplicity
_atom_site_calc_flag
_atom_site_refinement_flags
_atom_site_disorder_assembly
_atom_site_disorder_group
Rh1 Rh 0.73014(2) 0.793725(18) 0.802740(14) 0.02358(10) Uani 1 1 d . . .
O1 O 0.7381(2) 0.66245(15) 0.77147(13) 0.0262(6) Uani 1 1 d . . .
H100 H 0.630(3) 0.787(3) 0.831(2) 0.031(11) Uiso 1 1 d . . .
H101 H 0.714(4) 0.878(3) 0.826(2) 0.041(13) Uiso 1 1 d . . .
Cl1 Cl 0.90552(8) 0.81393(7) 0.76627(6) 0.0385(3) Uani 1 1 d . . .
C1 C 0.6173(3) 0.6792(2) 0.67868(19) 0.0280(9) Uani 1 1 d . . .
C2 C 0.5518(4) 0.6454(3) 0.6221(2) 0.0383(10) Uani 1 1 d . . .
H2 H 0.5145 0.6786 0.5964 0.046 Uiso 1 1 calc R . .
C3 C 0.5409(4) 0.5651(3) 0.6035(2) 0.0459(12) Uani 1 1 d . . .
H3 H 0.4960 0.5428 0.5652 0.055 Uiso 1 1 calc R . .
C4 C 0.5956(4) 0.5164(3) 0.6407(2) 0.0416(11) Uani 1 1 d . . .
H4 H 0.5869 0.4608 0.6277 0.050 Uiso 1 1 calc R . .
C5 C 0.6628(3) 0.5472(2) 0.6966(2) 0.0321(9) Uani 1 1 d . . .
C6 C 0.6719(3) 0.6286(2) 0.71449(19) 0.0278(9) Uani 1 1 d . . .
C7 C 0.7287(4) 0.4956(2) 0.7372(2) 0.0351(10) Uani 1 1 d . . .
C8 C 0.8405(4) 0.4934(3) 0.7178(3) 0.0441(11) Uani 1 1 d . . .
H8A H 0.8694 0.5475 0.7226 0.066 Uiso 1 1 calc R . .
H8B H 0.8367 0.4672 0.6730 0.066 Uiso 1 1 calc R . .
H8C H 0.8862 0.4643 0.7454 0.066 Uiso 1 1 calc R . .
C9 C 0.6811(4) 0.4111(3) 0.7265(3) 0.0484(12) Uani 1 1 d . . .
H9A H 0.7252 0.3799 0.7532 0.073 Uiso 1 1 calc R . .
H9B H 0.6777 0.3869 0.6813 0.073 Uiso 1 1 calc R . .
H9C H 0.6099 0.4127 0.7384 0.073 Uiso 1 1 calc R . .
C10 C 0.7380(3) 0.5359(2) 0.8065(2) 0.0324(9) Uani 1 1 d . . .
C11 C 0.7495(3) 0.6180(2) 0.82161(19) 0.0266(8) Uani 1 1 d . . .
P1 P 0.80122(8) 0.76511(6) 0.89871(5) 0.0244(2) Uani 1 1 d . . .
C12 C 0.7723(3) 0.6596(2) 0.88428(19) 0.0271(8) Uani 1 1 d . . .
C13 C 0.7773(4) 0.6166(3) 0.9344(2) 0.0362(10) Uani 1 1 d . . .
H13 H 0.7923 0.6432 0.9777 0.043 Uiso 1 1 calc R . .
C14 C 0.7605(4) 0.5356(3) 0.9211(2) 0.0416(11) Uani 1 1 d . . .
H14 H 0.7614 0.5068 0.9551 0.050 Uiso 1 1 calc R . .
C15 C 0.7423(4) 0.4965(3) 0.8582(2) 0.0398(11) Uani 1 1 d . . .
H15 H 0.7324 0.4407 0.8499 0.048 Uiso 1 1 calc R . .
C16 C 0.9441(3) 0.7742(2) 0.92129(19) 0.0271(8) Uani 1 1 d . . .
C17 C 0.9910(3) 0.8501(2) 0.9375(2) 0.0302(9) Uani 1 1 d . . .
H17 H 0.9488 0.8948 0.9360 0.036 Uiso 1 1 calc R . .
C18 C 1.0991(3) 0.8601(3) 0.9558(2) 0.0319(9) Uani 1 1 d . . .
C19 C 1.1623(3) 0.7951(3) 0.9566(2) 0.0358(10) Uani 1 1 d . . .
H19 H 1.2363 0.8021 0.9688 0.043 Uiso 1 1 calc R . .
C20 C 1.1159(3) 0.7205(3) 0.9393(2) 0.0329(9) Uani 1 1 d . . .
C21 C 1.0067(3) 0.7091(3) 0.9218(2) 0.0317(9) Uani 1 1 d . . .
H21 H 0.9757 0.6572 0.9104 0.038 Uiso 1 1 calc R . .
C22 C 1.1468(4) 0.9424(3) 0.9766(3) 0.0449(12) Uani 1 1 d . . .
C23 C 1.1805(4) 0.6482(3) 0.9400(3) 0.0449(12) Uani 1 1 d . . .
C24 C 0.7511(3) 0.8052(2) 0.97244(19) 0.0271(8) Uani 1 1 d . . .
C25 C 0.8130(3) 0.8135(2) 1.0324(2) 0.0304(9) Uani 1 1 d . . .
H25 H 0.8842 0.7982 1.0355 0.037 Uiso 1 1 calc R . .
C26 C 0.7710(4) 0.8440(3) 1.0877(2) 0.0335(10) Uani 1 1 d . . .
C27 C 0.6667(4) 0.8657(3) 1.0838(2) 0.0357(10) Uani 1 1 d . . .
H27 H 0.6379 0.8860 1.1217 0.043 Uiso 1 1 calc R . .
C28 C 0.6054(3) 0.8576(3) 1.0246(2) 0.0349(10) Uani 1 1 d . . .
C29 C 0.6469(3) 0.8280(3) 0.9687(2) 0.0318(9) Uani 1 1 d . . .
H29 H 0.6042 0.8233 0.9281 0.038 Uiso 1 1 calc R . .
C30 C 0.8374(5) 0.8533(3) 1.1520(2) 0.0494(13) Uani 1 1 d . . .
C31 C 0.4923(4) 0.8798(4) 1.0192(2) 0.0511(13) Uani 1 1 d . . .
P2 P 0.62674(8) 0.78578(6) 0.70650(5) 0.0254(2) Uani 1 1 d . . .
C32 C 0.4902(3) 0.8166(2) 0.7013(2) 0.0288(9) Uani 1 1 d . . .
C33 C 0.4435(3) 0.8359(2) 0.7566(2) 0.0297(9) Uani 1 1 d . . .
H33 H 0.4833 0.8350 0.7973 0.036 Uiso 1 1 calc R . .
C34 C 0.3386(3) 0.8565(3) 0.7524(2) 0.0347(10) Uani 1 1 d . . .
C35 C 0.2787(3) 0.8568(3) 0.6936(2) 0.0356(10) Uani 1 1 d . . .
H35 H 0.2068 0.8702 0.6911 0.043 Uiso 1 1 calc R . .
C36 C 0.3252(3) 0.8374(3) 0.6383(2) 0.0324(9) Uani 1 1 d . . .
C37 C 0.4297(3) 0.8190(2) 0.6417(2) 0.0301(9) Uani 1 1 d . . .
H37 H 0.4611 0.8078 0.6036 0.036 Uiso 1 1 calc R . .
C38 C 0.2916(4) 0.8800(3) 0.8128(2) 0.0438(12) Uani 1 1 d . . .
C39 C 0.2600(4) 0.8334(3) 0.5739(2) 0.0418(11) Uani 1 1 d . . .
C40 C 0.6788(3) 0.8260(2) 0.64321(19) 0.0279(9) Uani 1 1 d . A .
C41 C 0.6571(3) 0.9031(3) 0.6362(2) 0.0344(10) Uani 1 1 d . . .
H41 H 0.6108 0.9325 0.6614 0.041 Uiso 1 1 calc R . .
C42 C 0.7036(4) 0.9370(3) 0.5919(2) 0.0396(11) Uani 1 1 d . . .
C43 C 0.7726(4) 0.8944(3) 0.5555(2) 0.0428(12) Uani 1 1 d . . .
H43 H 0.8043 0.9176 0.5253 0.051 Uiso 1 1 calc R . .
C44 C 0.7947(3) 0.8187(3) 0.5635(2) 0.0390(11) Uani 1 1 d D A .
C45 C 0.6774(5) 1.0189(3) 0.5826(3) 0.0559(14) Uani 1 1 d . . .
C46 C 0.8725(3) 0.7745(3) 0.5265(2) 0.0480(13) Uani 1 1 d D . .
C47 C 0.9206(3) 0.9037(3) 0.7395(2) 0.0340(10) Uani 1 1 d . . .
C48 C 0.8770(4) 0.9710(3) 0.7675(3) 0.0511(13) Uani 1 1 d . . .
H48 H 0.8373 0.9703 0.8017 0.061 Uiso 1 1 calc R . .
C49 C 0.8928(5) 1.0404(3) 0.7444(3) 0.0595(15) Uani 1 1 d . . .
H49 H 0.8621 1.0876 0.7623 0.071 Uiso 1 1 calc R . .
C50 C 0.9523(4) 1.0411(3) 0.6959(3) 0.0553(14) Uani 1 1 d . . .
H50 H 0.9634 1.0889 0.6810 0.066 Uiso 1 1 calc R . .
C51 C 0.9957(4) 0.9731(3) 0.6689(3) 0.0485(12) Uani 1 1 d . . .
H51 H 1.0369 0.9740 0.6354 0.058 Uiso 1 1 calc R . .
C52 C 0.9796(3) 0.9029(3) 0.6903(2) 0.0361(10) Uani 1 1 d . . .
H52 H 1.0087 0.8555 0.6715 0.043 Uiso 1 1 calc R . .
C53 C 0.7479(3) 0.7836(3) 0.60689(19) 0.0319(9) Uani 1 1 d . . .
H53 H 0.7630 0.7309 0.6117 0.038 Uiso 1 1 calc R A .
F50 F 1.2479(2) 0.9471(2) 0.9713(2) 0.0806(12) Uani 1 1 d U . .
F51 F 1.1391(3) 0.96981(19) 1.03847(17) 0.0697(10) Uani 1 1 d U . .
F52 F 1.0983(3) 0.9939(2) 0.9450(2) 0.0774(11) Uani 1 1 d U . .
F53 F 1.1738(3) 0.6034(2) 0.88212(17) 0.0684(9) Uani 1 1 d U . .
F54 F 1.1482(3) 0.6023(2) 0.9774(2) 0.0893(13) Uani 1 1 d U . .
F55 F 1.2819(3) 0.6652(2) 0.9593(2) 0.0773(11) Uani 1 1 d U . .
F56 F 0.9379(3) 0.8396(3) 1.14827(16) 0.0809(12) Uani 1 1 d U . .
F57 F 0.8065(4) 0.8023(2) 1.18672(16) 0.0820(11) Uani 1 1 d U . .
F58 F 0.8330(3) 0.9247(2) 1.18592(15) 0.0729(10) Uani 1 1 d U . .
F59 F 0.4747(3) 0.9373(3) 1.06564(19) 0.0862(13) Uani 1 1 d U . .
F60 F 0.4293(3) 0.8201(3) 1.0211(3) 0.0969(14) Uani 1 1 d U . .
F61 F 0.4614(3) 0.9061(3) 0.96522(19) 0.0948(14) Uani 1 1 d U . .
F62 F 0.3132(4) 0.8328(2) 0.85353(17) 0.0854(13) Uani 1 1 d U . .
F63 F 0.3336(4) 0.9497(2) 0.84622(18) 0.0836(12) Uani 1 1 d U . .
F64 F 0.1910(3) 0.8915(3) 0.80341(18) 0.0966(15) Uani 1 1 d U . .
F65 F 0.2263(4) 0.7620(2) 0.5486(2) 0.1068(17) Uani 1 1 d U . .
F66 F 0.3126(3) 0.8594(3) 0.53318(16) 0.0823(12) Uani 1 1 d U . .
F67 F 0.1767(3) 0.8778(3) 0.57608(17) 0.0817(12) Uani 1 1 d U . .
F68 F 0.6512(5) 1.0624(2) 0.6352(3) 0.1107(17) Uani 1 1 d U . .
F69 F 0.7580(3) 1.0588(2) 0.5702(2) 0.0790(11) Uani 1 1 d U . .
F70 F 0.6023(3) 1.0187(3) 0.5348(3) 0.1077(17) Uani 1 1 d U . .
F71 F 0.9432(6) 0.7423(6) 0.5611(3) 0.073(3) Uani 0.562(10) 1 d PDU A 1
F72 F 0.9291(7) 0.8255(4) 0.5016(5) 0.093(3) Uani 0.562(10) 1 d PDU A 1
F73 F 0.8301(5) 0.7246(5) 0.4777(4) 0.084(3) Uani 0.562(10) 1 d PDU A 1
B200 B 0.7621(4) 0.6070(3) 0.2957(2) 0.0299(10) Uani 1 1 d . . .
C201 C 0.7078(3) 0.6838(2) 0.33336(19) 0.0291(9) Uani 1 1 d . . .
C202 C 0.7372(4) 0.7621(3) 0.3319(2) 0.0355(10) Uani 1 1 d . . .
H202 H 0.7912 0.7717 0.3077 0.043 Uiso 1 1 calc R . .
C203 C 0.6904(4) 0.8263(3) 0.3646(2) 0.0407(11) Uani 1 1 d . . .
C204 C 0.6119(4) 0.8160(3) 0.4007(2) 0.0401(11) Uani 1 1 d . . .
H204 H 0.5812 0.8600 0.4238 0.048 Uiso 1 1 calc R . .
C205 C 0.5794(3) 0.7396(3) 0.4022(2) 0.0348(10) Uani 1 1 d . . .
C206 C 0.6251(3) 0.6751(3) 0.36830(19) 0.0310(9) Uani 1 1 d . . .
H206 H 0.5992 0.6233 0.3690 0.037 Uiso 1 1 calc R . .
C207 C 0.7282(5) 0.9082(3) 0.3620(3) 0.0583(15) Uani 1 1 d . . .
C208 C 0.4958(4) 0.7279(3) 0.4416(2) 0.0440(12) Uani 1 1 d . . .
C209 C 0.6757(3) 0.5662(2) 0.2345(2) 0.0297(9) Uani 1 1 d . . .
C210 C 0.6371(3) 0.6098(3) 0.1873(2) 0.0329(9) Uani 1 1 d . . .
H210 H 0.6565 0.6644 0.1938 0.039 Uiso 1 1 calc R . .
C211 C 0.5717(4) 0.5765(3) 0.1314(2) 0.0380(10) Uani 1 1 d . . .
C212 C 0.5397(3) 0.4972(3) 0.1200(2) 0.0360(10) Uani 1 1 d . . .
H212 H 0.4958 0.4739 0.0816 0.043 Uiso 1 1 calc R . .
C213 C 0.5745(3) 0.4533(3) 0.1669(2) 0.0325(9) Uani 1 1 d . . .
C214 C 0.6407(3) 0.4872(2) 0.2228(2) 0.0296(9) Uani 1 1 d . . .
H214 H 0.6626 0.4555 0.2540 0.036 Uiso 1 1 calc R . .
C215 C 0.5408(5) 0.6236(4) 0.0807(3) 0.0609(16) Uani 1 1 d . . .
C216 C 0.5455(4) 0.3676(3) 0.1577(2) 0.0413(11) Uani 1 1 d . . .
C217 C 0.8010(3) 0.5414(2) 0.3404(2) 0.0307(9) Uani 1 1 d . . .
C218 C 0.8548(3) 0.4764(3) 0.3125(2) 0.0350(10) Uani 1 1 d . . .
H218 H 0.8689 0.4739 0.2698 0.042 Uiso 1 1 calc R . .
C219 C 0.8881(4) 0.4161(3) 0.3447(2) 0.0396(11) Uani 1 1 d . . .
C220 C 0.8712(4) 0.4184(3) 0.4078(2) 0.0467(12) Uani 1 1 d . . .
H220 H 0.8938 0.3772 0.4302 0.056 Uiso 1 1 calc R . .
C221 C 0.8204(4) 0.4825(3) 0.4371(2) 0.0440(11) Uani 1 1 d D B .
C222 C 0.7860(4) 0.5423(3) 0.4037(2) 0.0362(10) Uani 1 1 d . . .
H222 H 0.7509 0.5852 0.4249 0.043 Uiso 1 1 calc R . .
C223 C 0.9435(5) 0.3479(3) 0.3127(3) 0.0512(13) Uani 1 1 d . . .
C224 C 0.7987(4) 0.4852(3) 0.5040(3) 0.0631(16) Uani 1 1 d D . .
C225 C 0.8688(3) 0.6359(2) 0.27015(19) 0.0280(9) Uani 1 1 d . . .
C226 C 0.8872(3) 0.6220(3) 0.2066(2) 0.0308(9) Uani 1 1 d . . .
H226 H 0.8356 0.5926 0.1748 0.037 Uiso 1 1 calc R . .
C227 C 0.9785(3) 0.6498(3) 0.1880(2) 0.0350(10) Uani 1 1 d D C .
C228 C 1.0551(3) 0.6930(3) 0.2329(2) 0.0345(10) Uani 1 1 d . . .
H228 H 1.1159 0.7142 0.2201 0.041 Uiso 1 1 calc R . .
C229 C 1.0416(3) 0.7050(2) 0.2972(2) 0.0329(9) Uani 1 1 d . . .
C230 C 0.9506(3) 0.6764(2) 0.3152(2) 0.0310(9) Uani 1 1 d . . .
H230 H 0.9433 0.6846 0.3594 0.037 Uiso 1 1 calc R . .
C231 C 0.9915(3) 0.6328(3) 0.1190(2) 0.0492(13) Uani 1 1 d D . .
C232 C 1.1245(4) 0.7471(3) 0.3487(3) 0.0420(11) Uani 1 1 d . . .
F1 F 0.7449(5) 0.9196(2) 0.3068(2) 0.1126(18) Uani 1 1 d U . .
F2 F 0.8209(4) 0.9279(3) 0.4003(3) 0.1191(18) Uani 1 1 d U . .
F3 F 0.6654(4) 0.9634(2) 0.3830(3) 0.1166(19) Uani 1 1 d U . .
F4 F 0.5108(2) 0.7752(2) 0.49840(14) 0.0595(9) Uani 1 1 d U . .
F5 F 0.4014(3) 0.7388(4) 0.41447(19) 0.1051(16) Uani 1 1 d U . .
F6 F 0.4923(4) 0.6550(2) 0.4557(2) 0.0892(13) Uani 1 1 d U . .
F7 F 0.5585(4) 0.6996(2) 0.0979(2) 0.0999(15) Uani 1 1 d U . .
F8 F 0.5985(5) 0.6040(4) 0.0311(2) 0.1180(17) Uani 1 1 d U . .
F9 F 0.4465(4) 0.6082(3) 0.0504(2) 0.1092(17) Uani 1 1 d U . .
F10 F 0.4858(3) 0.3395(2) 0.10171(17) 0.0741(10) Uani 1 1 d U . .
F11 F 0.6291(3) 0.32296(17) 0.1614(2) 0.0673(10) Uani 1 1 d U . .
F12 F 0.4907(3) 0.35089(18) 0.20288(16) 0.0608(9) Uani 1 1 d U . .
F13 F 0.9476(3) 0.3478(2) 0.25127(16) 0.0747(11) Uani 1 1 d U . .
F14 F 0.9026(3) 0.27876(19) 0.3187(2) 0.0786(11) Uani 1 1 d U . .
F16 F 0.8690(6) 0.4467(6) 0.5377(3) 0.098(3) Uani 0.676(10) 1 d PDU B 1
F17 F 0.7069(5) 0.4515(6) 0.5069(3) 0.098(3) Uani 0.676(10) 1 d PDU B 1
F18 F 0.8011(9) 0.5574(3) 0.5379(3) 0.099(3) Uani 0.676(10) 1 d PDU B 1
F19 F 0.9159(5) 0.6599(5) 0.0823(2) 0.076(2) Uani 0.708(10) 1 d PDU C 1
F20 F 0.9930(7) 0.5553(3) 0.0966(2) 0.081(2) Uani 0.708(10) 1 d PDU C 1
F21 F 1.0819(5) 0.6604(5) 0.1073(2) 0.094(3) Uani 0.708(10) 1 d PDU C 1
F22 F 1.2007(2) 0.7813(2) 0.32519(17) 0.0653(9) Uani 1 1 d U . .
F23 F 1.1724(2) 0.69829(19) 0.38455(16) 0.0621(9) Uani 1 1 d U . .
F24 F 1.0854(2) 0.80310(18) 0.38912(16) 0.0577(8) Uani 1 1 d U . .
Cl80 Cl 0.5468(4) 1.0090(2) 0.7791(2) 0.0865(11) Uiso 0.50 1 d PD D 1
C804 C 0.7313(9) 1.1942(6) 0.8662(6) 0.24(2) Uiso 0.50 1 d PD D 1
H804 H 0.7914 1.2053 0.8982 0.283 Uiso 0.50 1 calc PR D 1
C800 C 0.6002(5) 1.1048(3) 0.8006(3) 0.036(2) Uiso 0.50 1 d PD D 1
C801 C 0.5530(7) 1.1641(4) 0.7705(5) 0.065(3) Uiso 0.50 1 d PD D 1
H801 H 0.4931 1.1533 0.7383 0.078 Uiso 0.50 1 calc PR D 1
C805 C 0.6882(7) 1.1178(5) 0.8477(4) 0.059(3) Uiso 0.50 1 d PD D 1
H805 H 0.7179 1.0757 0.8666 0.071 Uiso 0.50 1 calc PR D 1
C803 C 0.6861(8) 1.2540(5) 0.8377(5) 0.071(3) Uiso 0.50 1 d PD D 1
H803 H 0.7155 1.3062 0.8509 0.086 Uiso 0.50 1 calc PR D 1
C802 C 0.5993(8) 1.2402(5) 0.7905(5) 0.092(5) Uiso 0.50 1 d PD D 1
H802 H 0.5709 1.2826 0.7715 0.110 Uiso 0.50 1 calc PR D 1
F25 F 1.0452(3) 0.3468(2) 0.33800(19) 0.0730(10) Uani 1 1 d U . .
F172 F 0.8542(9) 0.6951(4) 0.5172(6) 0.097(4) Uani 0.438(10) 1 d PDU A 2
F171 F 0.8735(9) 0.7878(8) 0.4691(3) 0.088(3) Uani 0.438(10) 1 d PDU A 2
F173 F 0.9688(5) 0.7823(7) 0.5553(5) 0.078(3) Uani 0.438(10) 1 d PDU A 2
F117 F 0.8834(8) 0.5051(12) 0.5470(4) 0.100(5) Uani 0.324(10) 1 d PDU B 2
F116 F 0.7272(12) 0.5372(9) 0.5205(5) 0.084(4) Uani 0.324(10) 1 d PDU B 2
F118 F 0.7621(16) 0.4172(6) 0.5141(6) 0.109(5) Uani 0.324(10) 1 d PDU B 2
F121 F 0.9029(7) 0.6083(11) 0.0799(4) 0.072(4) Uani 0.292(10) 1 d PDU C 2
F120 F 1.0228(15) 0.6973(6) 0.0986(5) 0.084(4) Uani 0.292(10) 1 d PDU C 2
F119 F 1.0599(12) 0.5803(9) 0.1045(5) 0.076(4) Uani 0.292(10) 1 d PDU C 2
C704 C 0.5978(7) 1.0120(4) 0.7930(4) 0.0265(17) Uiso 0.50 1 d PD E 2
H704 H 0.6045 0.9571 0.7931 0.032 Uiso 0.50 1 calc PR E 2
Cl70 Cl 0.7679(7) 1.2107(5) 0.8691(4) 0.175(3) Uiso 0.50 1 d PD E 2
C703 C 0.5083(8) 1.0408(7) 0.7577(5) 0.077(4) Uiso 0.50 1 d PD E 2
H703 H 0.4529 1.0055 0.7348 0.092 Uiso 0.50 1 calc PR E 2
C705 C 0.6741(8) 1.0663(6) 0.8266(5) 0.169(10) Uiso 0.50 1 d PD E 2
H705 H 0.7331 1.0478 0.8511 0.203 Uiso 0.50 1 calc PR E 2
C700 C 0.6689(8) 1.1456(6) 0.8264(4) 0.111(6) Uiso 0.50 1 d PD E 2
C702 C 0.5037(10) 1.1210(7) 0.7576(8) 0.194(13) Uiso 0.50 1 d PD E 2
H702 H 0.4448 1.1401 0.7335 0.233 Uiso 0.50 1 calc PR E 2
C701 C 0.5821(10) 1.1744(8) 0.7914(7) 0.26(2) Uiso 0.50 1 d PD E 2
H701 H 0.5771 1.2293 0.7908 0.308 Uiso 0.50 1 calc PR E 2

loop_
_atom_site_aniso_label
_atom_site_aniso_U_11
_atom_site_aniso_U_22
_atom_site_aniso_U_33
_atom_site_aniso_U_23
_atom_site_aniso_U_13
_atom_site_aniso_U_12
Rh1 0.02376(17) 0.02384(17) 0.02304(17) 0.00367(12) 0.00374(12) 0.00101(12)
O1 0.0289(14) 0.0240(14) 0.0240(14) 0.0025(11) 0.0003(11) 0.0006(11)
Cl1 0.0342(6) 0.0405(6) 0.0466(6) 0.0156(5) 0.0159(5) 0.0070(5)
C1 0.029(2) 0.028(2) 0.026(2) 0.0023(17) 0.0041(16) 0.0012(17)
C2 0.042(3) 0.037(2) 0.033(2) 0.0031(19) -0.001(2) 0.005(2)
C3 0.057(3) 0.039(3) 0.033(2) -0.005(2) -0.007(2) -0.003(2)
C4 0.051(3) 0.029(2) 0.038(3) -0.006(2) 0.000(2) -0.002(2)
C5 0.037(2) 0.025(2) 0.032(2) -0.0008(17) 0.0037(18) 0.0021(18)
C6 0.026(2) 0.030(2) 0.025(2) -0.0004(17) 0.0036(16) 0.0015(17)
C7 0.043(2) 0.023(2) 0.037(2) 0.0011(18) 0.004(2) 0.0046(18)
C8 0.048(3) 0.035(3) 0.050(3) 0.005(2) 0.014(2) 0.011(2)
C9 0.064(3) 0.027(2) 0.049(3) 0.002(2) -0.001(3) -0.001(2)
C10 0.031(2) 0.029(2) 0.037(2) 0.0045(18) 0.0019(18) 0.0038(17)
C11 0.0249(19) 0.027(2) 0.029(2) 0.0089(17) 0.0034(16) 0.0009(16)
P1 0.0226(5) 0.0262(5) 0.0235(5) 0.0034(4) 0.0013(4) 0.0008(4)
C12 0.026(2) 0.026(2) 0.028(2) 0.0058(17) -0.0003(16) 0.0011(16)
C13 0.039(2) 0.035(2) 0.034(2) 0.0107(19) -0.0018(19) 0.0000(19)
C14 0.051(3) 0.035(2) 0.040(3) 0.017(2) 0.000(2) 0.001(2)
C15 0.046(3) 0.026(2) 0.047(3) 0.010(2) 0.001(2) 0.000(2)
C16 0.025(2) 0.032(2) 0.023(2) 0.0051(17) 0.0006(16) -0.0014(17)
C17 0.027(2) 0.029(2) 0.033(2) 0.0009(18) 0.0058(17) 0.0037(17)
C18 0.024(2) 0.037(2) 0.033(2) 0.0006(18) 0.0053(17) 0.0005(17)
C19 0.022(2) 0.049(3) 0.035(2) 0.003(2) 0.0045(17) 0.0033(19)
C20 0.028(2) 0.040(2) 0.031(2) 0.0064(19) 0.0071(18) 0.0075(19)
C21 0.031(2) 0.034(2) 0.030(2) 0.0050(18) 0.0036(17) 0.0023(18)
C22 0.026(2) 0.049(3) 0.056(3) -0.003(2) 0.007(2) -0.003(2)
C23 0.036(3) 0.050(3) 0.052(3) 0.014(2) 0.011(2) 0.012(2)
C24 0.029(2) 0.026(2) 0.027(2) 0.0049(16) 0.0054(16) -0.0001(16)
C25 0.033(2) 0.030(2) 0.028(2) 0.0062(17) 0.0021(17) 0.0000(17)
C26 0.043(2) 0.031(2) 0.026(2) 0.0021(17) 0.0029(18) -0.0019(19)
C27 0.044(3) 0.036(2) 0.027(2) 0.0017(18) 0.0105(19) -0.002(2)
C28 0.033(2) 0.038(2) 0.033(2) 0.0006(19) 0.0102(19) -0.0006(19)
C29 0.029(2) 0.038(2) 0.027(2) 0.0025(18) 0.0038(17) -0.0012(18)
C30 0.065(3) 0.052(3) 0.028(2) 0.002(2) 0.002(2) 0.013(3)
C31 0.037(3) 0.077(4) 0.037(3) 0.001(3) 0.012(2) 0.008(3)
P2 0.0268(5) 0.0276(5) 0.0220(5) 0.0046(4) 0.0043(4) 0.0027(4)
C32 0.027(2) 0.029(2) 0.030(2) 0.0064(17) 0.0042(17) 0.0035(17)
C33 0.033(2) 0.031(2) 0.025(2) 0.0045(17) 0.0022(17) 0.0036(18)
C34 0.034(2) 0.041(2) 0.030(2) 0.0065(19) 0.0089(19) 0.0069(19)
C35 0.028(2) 0.041(3) 0.039(2) 0.009(2) 0.0069(19) 0.0032(19)
C36 0.032(2) 0.034(2) 0.031(2) 0.0095(18) 0.0007(18) 0.0009(18)
C37 0.033(2) 0.032(2) 0.025(2) 0.0061(17) 0.0051(17) 0.0010(18)
C38 0.037(3) 0.055(3) 0.039(3) 0.007(2) 0.009(2) 0.015(2)
C39 0.039(3) 0.050(3) 0.037(3) 0.012(2) 0.001(2) 0.005(2)
C40 0.027(2) 0.034(2) 0.0215(19) 0.0060(17) -0.0011(16) -0.0022(17)
C41 0.034(2) 0.038(2) 0.031(2) 0.0101(19) 0.0026(18) -0.0013(19)
C42 0.041(3) 0.042(3) 0.036(2) 0.016(2) -0.001(2) -0.010(2)
C43 0.035(2) 0.063(3) 0.033(2) 0.017(2) 0.003(2) -0.013(2)
C44 0.029(2) 0.060(3) 0.027(2) 0.005(2) 0.0027(18) -0.006(2)
C45 0.061(3) 0.054(3) 0.060(4) 0.029(3) 0.011(3) -0.007(3)
C46 0.039(3) 0.072(4) 0.033(3) 0.006(3) 0.010(2) -0.006(3)
C47 0.027(2) 0.036(2) 0.039(2) 0.0090(19) 0.0010(18) -0.0025(18)
C48 0.052(3) 0.040(3) 0.065(3) 0.005(3) 0.024(3) 0.003(2)
C49 0.060(3) 0.033(3) 0.086(4) 0.005(3) 0.022(3) 0.001(2)
C50 0.049(3) 0.044(3) 0.077(4) 0.025(3) 0.005(3) -0.009(2)
C51 0.042(3) 0.058(3) 0.048(3) 0.019(3) 0.006(2) -0.005(2)
C52 0.030(2) 0.041(3) 0.038(2) 0.009(2) 0.0054(19) -0.0021(19)
C53 0.028(2) 0.042(2) 0.024(2) 0.0029(18) -0.0012(17) -0.0020(18)
F50 0.0333(16) 0.059(2) 0.138(3) -0.027(2) 0.0314(19) -0.0127(14)
F51 0.077(2) 0.0528(19) 0.068(2) -0.0215(17) 0.0155(18) -0.0081(17)
F52 0.071(2) 0.0462(19) 0.111(3) 0.0247(19) -0.011(2) -0.0206(17)
F53 0.067(2) 0.058(2) 0.073(2) -0.0075(17) 0.0075(17) 0.0288(17)
F54 0.096(3) 0.088(3) 0.114(3) 0.066(2) 0.054(2) 0.056(2)
F55 0.0421(18) 0.071(2) 0.109(3) 0.007(2) -0.0117(18) 0.0240(16)
F56 0.066(2) 0.122(3) 0.0422(18) -0.0023(19) -0.0169(16) 0.023(2)
F57 0.125(3) 0.083(3) 0.0433(18) 0.0328(18) 0.002(2) 0.006(2)
F58 0.103(3) 0.058(2) 0.0403(17) -0.0132(15) -0.0204(17) 0.0148(19)
F59 0.053(2) 0.114(3) 0.079(2) -0.028(2) 0.0213(18) 0.023(2)
F60 0.0352(18) 0.094(3) 0.157(4) 0.013(3) 0.012(2) -0.0152(19)
F61 0.060(2) 0.167(4) 0.068(2) 0.032(3) 0.0248(19) 0.060(2)
F62 0.135(3) 0.082(2) 0.062(2) 0.0342(19) 0.063(2) 0.054(2)
F63 0.113(3) 0.071(2) 0.065(2) -0.0129(19) 0.038(2) -0.002(2)
F64 0.050(2) 0.180(4) 0.057(2) 0.002(2) 0.0228(17) 0.033(2)
F65 0.165(4) 0.061(2) 0.070(2) 0.0083(19) -0.061(3) -0.019(3)
F66 0.060(2) 0.148(4) 0.0508(19) 0.055(2) 0.0030(16) 0.016(2)
F67 0.058(2) 0.125(3) 0.056(2) 0.009(2) -0.0099(16) 0.045(2)
F68 0.180(5) 0.053(2) 0.121(4) 0.040(2) 0.064(3) 0.026(3)
F69 0.075(2) 0.069(2) 0.097(3) 0.049(2) -0.011(2) -0.0251(19)
F70 0.081(3) 0.080(3) 0.157(4) 0.065(3) -0.056(3) -0.021(2)
F71 0.072(5) 0.105(6) 0.048(3) 0.019(4) 0.014(3) 0.052(4)
F72 0.097(5) 0.085(5) 0.119(6) 0.026(4) 0.081(5) 0.005(4)
F73 0.067(4) 0.102(6) 0.055(4) -0.049(4) -0.012(3) 0.020(4)
B200 0.037(3) 0.028(2) 0.024(2) 0.0046(19) 0.003(2) -0.002(2)
C201 0.035(2) 0.030(2) 0.0215(19) 0.0025(16) 0.0018(17) -0.0003(18)
C202 0.042(2) 0.033(2) 0.035(2) 0.0098(19) 0.011(2) 0.0029(19)
C203 0.054(3) 0.029(2) 0.042(3) 0.007(2) 0.014(2) 0.004(2)
C204 0.043(3) 0.038(3) 0.039(3) 0.003(2) 0.010(2) 0.006(2)
C205 0.033(2) 0.044(3) 0.024(2) 0.0013(19) 0.0010(18) -0.0031(19)
C206 0.033(2) 0.033(2) 0.026(2) 0.0042(17) 0.0014(17) -0.0055(18)
C207 0.072(4) 0.036(3) 0.073(4) 0.005(3) 0.037(3) 0.006(3)
C208 0.038(3) 0.053(3) 0.035(3) -0.006(2) 0.006(2) -0.010(2)
C209 0.033(2) 0.029(2) 0.028(2) 0.0032(17) 0.0088(17) -0.0009(17)
C210 0.033(2) 0.029(2) 0.035(2) 0.0068(18) 0.0002(18) -0.0023(18)
C211 0.036(2) 0.044(3) 0.033(2) 0.011(2) -0.0025(19) -0.006(2)
C212 0.036(2) 0.041(3) 0.028(2) 0.0005(19) 0.0026(18) -0.008(2)
C213 0.029(2) 0.033(2) 0.035(2) -0.0010(18) 0.0103(18) -0.0025(18)
C214 0.031(2) 0.029(2) 0.029(2) 0.0033(17) 0.0084(17) -0.0005(17)
C215 0.070(4) 0.062(4) 0.047(3) 0.022(3) -0.019(3) -0.018(3)
C216 0.039(3) 0.035(2) 0.048(3) 0.000(2) 0.012(2) -0.007(2)
C217 0.034(2) 0.029(2) 0.027(2) 0.0027(17) 0.0009(17) -0.0028(18)
C218 0.038(2) 0.035(2) 0.032(2) 0.0082(19) 0.0050(19) -0.0011(19)
C219 0.043(3) 0.034(2) 0.042(3) 0.010(2) 0.001(2) 0.004(2)
C220 0.059(3) 0.042(3) 0.043(3) 0.019(2) 0.005(2) 0.006(2)
C221 0.055(3) 0.047(3) 0.032(2) 0.013(2) 0.005(2) 0.000(2)
C222 0.043(3) 0.034(2) 0.030(2) 0.0059(19) 0.0000(19) 0.001(2)
C223 0.066(4) 0.039(3) 0.051(3) 0.016(2) 0.007(3) 0.010(3)
C224 0.098(5) 0.058(4) 0.040(3) 0.020(3) 0.015(3) 0.021(3)
C225 0.033(2) 0.023(2) 0.028(2) 0.0047(16) 0.0048(17) 0.0045(17)
C226 0.033(2) 0.033(2) 0.026(2) 0.0067(17) -0.0006(17) 0.0046(18)
C227 0.038(2) 0.039(2) 0.031(2) 0.0123(19) 0.0076(19) 0.010(2)
C228 0.031(2) 0.033(2) 0.043(3) 0.013(2) 0.0103(19) 0.0046(18)
C229 0.032(2) 0.025(2) 0.040(2) 0.0047(18) 0.0024(19) 0.0042(17)
C230 0.035(2) 0.030(2) 0.028(2) 0.0031(17) 0.0052(18) 0.0024(18)
C231 0.048(3) 0.066(4) 0.037(3) 0.018(3) 0.009(2) 0.008(3)
C232 0.037(2) 0.032(2) 0.054(3) 0.000(2) 0.007(2) -0.001(2)
F1 0.212(5) 0.049(2) 0.098(3) 0.026(2) 0.081(3) -0.002(3)
F2 0.131(4) 0.068(3) 0.158(4) 0.040(3) 0.000(3) -0.044(3)
F3 0.146(4) 0.0385(19) 0.186(5) 0.013(2) 0.104(4) 0.017(2)
F4 0.0623(19) 0.072(2) 0.0380(16) -0.0167(14) 0.0211(14) -0.0174(16)
F5 0.0320(17) 0.217(5) 0.064(2) 0.021(3) 0.0051(16) -0.005(2)
F6 0.121(3) 0.062(2) 0.095(3) -0.001(2) 0.074(3) -0.022(2)
F7 0.144(4) 0.064(2) 0.084(3) 0.043(2) -0.045(3) -0.024(2)
F8 0.145(4) 0.158(4) 0.067(3) 0.059(3) 0.019(3) 0.005(3)
F9 0.091(3) 0.112(3) 0.120(3) 0.069(3) -0.062(3) -0.030(3)
F10 0.097(3) 0.0504(19) 0.061(2) -0.0035(16) -0.0150(19) -0.0336(18)
F11 0.0535(18) 0.0339(15) 0.115(3) 0.0035(17) 0.0251(19) 0.0022(14)
F12 0.066(2) 0.0480(17) 0.073(2) 0.0089(15) 0.0321(17) -0.0174(15)
F13 0.114(3) 0.059(2) 0.055(2) 0.0099(16) 0.020(2) 0.039(2)
F14 0.080(2) 0.0374(17) 0.125(3) 0.0135(19) 0.038(2) 0.0050(16)
F16 0.127(5) 0.135(6) 0.047(3) 0.048(4) 0.017(3) 0.053(5)
F17 0.093(4) 0.149(6) 0.065(4) 0.028(4) 0.043(3) -0.008(4)
F18 0.174(7) 0.086(4) 0.038(3) 0.007(3) 0.021(4) -0.008(4)
F19 0.093(4) 0.105(5) 0.034(2) 0.026(3) 0.006(2) 0.049(4)
F20 0.122(5) 0.075(4) 0.050(3) -0.003(3) 0.039(3) 0.019(3)
F21 0.069(4) 0.163(6) 0.052(3) 0.012(4) 0.027(3) -0.029(4)
F22 0.0490(18) 0.066(2) 0.076(2) 0.0006(17) 0.0116(16) -0.0251(16)
F23 0.0535(18) 0.0547(19) 0.068(2) 0.0072(16) -0.0217(16) 0.0015(15)
F24 0.0531(17) 0.0455(17) 0.0632(19) -0.0166(15) 0.0042(15) -0.0032(14)
F25 0.057(2) 0.077(2) 0.084(2) 0.012(2) 0.0111(18) 0.0221(18)
F172 0.097(6) 0.092(6) 0.101(7) -0.027(5) 0.068(5) -0.010(5)
F171 0.090(6) 0.138(8) 0.043(4) 0.021(5) 0.030(4) 0.040(6)
F173 0.046(4) 0.096(7) 0.075(6) -0.023(5) 0.002(4) 0.012(4)
F117 0.116(8) 0.123(9) 0.055(6) 0.005(7) 0.000(6) 0.000(7)
F116 0.105(8) 0.112(8) 0.053(6) 0.037(6) 0.042(6) 0.035(7)
F118 0.143(9) 0.113(8) 0.088(7) 0.044(6) 0.044(7) -0.009(7)
F121 0.067(6) 0.118(9) 0.035(5) 0.020(6) 0.015(5) 0.003(7)
F120 0.112(9) 0.093(7) 0.064(6) 0.035(6) 0.046(6) 0.008(7)
F119 0.077(7) 0.108(8) 0.052(6) 0.018(6) 0.023(6) 0.052(6)

loop_
_atom_type_symbol
_atom_type_description
_atom_type_scat_dispersion_real
_atom_type_scat_dispersion_imag
_atom_type_scat_source
C C 0.0033 0.0016 'International Tables Vol C Tables 4.2.6.8 and 6.1.1.4'
H H 0.0000 0.0000 'International Tables Vol C Tables 4.2.6.8 and 6.1.1.4'
F F 0.0171 0.0103 'International Tables Vol C Tables 4.2.6.8 and 6.1.1.4'
P P 0.1023 0.0942 'International Tables Vol C Tables 4.2.6.8 and 6.1.1.4'
Rh Rh -1.1178 0.9187 'International Tables Vol C Tables 4.2.6.8 and 6.1.1.4'
Cl Cl 0.1484 0.1585 'International Tables Vol C Tables 4.2.6.8 and 6.1.1.4'
O O 0.0106 0.0060 'International Tables Vol C Tables 4.2.6.8 and 6.1.1.4'
B B 0.0013 0.0007 'International Tables Vol C Tables 4.2.6.8 and 6.1.1.4'

loop_
_geom_angle_atom_site_label_1
_geom_angle_atom_site_label_2
_geom_angle_atom_site_label_3
_geom_angle
O1 Rh1 P1 82.39(8)
O1 Rh1 P2 83.46(8)
P1 Rh1 P2 161.03(4)
O1 Rh1 Cl1 90.16(8)
P1 Rh1 Cl1 94.55(4)
P2 Rh1 Cl1 98.07(4)
C6 O1 C11 116.6(3)
C6 O1 Rh1 116.3(2)
C11 O1 Rh1 115.4(2)
C47 Cl1 Rh1 114.30(15)
C6 C1 C2 117.8(4)
C6 C1 P2 120.8(3)
C2 C1 P2 121.3(3)
C3 C2 C1 120.8(4)
C2 C3 C4 119.8(4)
C3 C4 C5 121.5(4)
C6 C5 C4 117.5(4)
C6 C5 C7 119.4(4)
C4 C5 C7 123.2(4)
C5 C6 C1 122.6(4)
C5 C6 O1 119.4(4)
C1 C6 O1 118.0(3)
C10 C7 C5 107.7(3)
C10 C7 C9 112.1(4)
C5 C7 C9 111.7(4)
C10 C7 C8 107.8(4)
C5 C7 C8 107.6(4)
C9 C7 C8 109.6(4)
C15 C10 C11 116.1(4)
C15 C10 C7 124.5(4)
C11 C10 C7 119.2(4)
C12 C11 C10 123.2(4)
C12 C11 O1 117.5(3)
C10 C11 O1 119.3(4)
C12 P1 C24 106.20(19)
C12 P1 C16 104.03(19)
C24 P1 C16 103.69(19)
C12 P1 Rh1 100.06(14)
C24 P1 Rh1 121.92(14)
C16 P1 Rh1 118.82(14)
C11 C12 C13 117.9(4)
C11 C12 P1 119.9(3)
C13 C12 P1 122.1(3)
C14 C13 C12 120.1(4)
C13 C14 C15 120.0(4)
C14 C15 C10 122.4(4)
C21 C16 C17 119.6(4)
C21 C16 P1 122.5(3)
C17 C16 P1 117.9(3)
C18 C17 C16 120.0(4)
C17 C18 C19 120.7(4)
C17 C18 C22 118.9(4)
C19 C18 C22 120.3(4)
C20 C19 C18 119.0(4)
C19 C20 C21 121.2(4)
C19 C20 C23 121.1(4)
C21 C20 C23 117.7(4)
C16 C21 C20 119.5(4)
F52 C22 F50 107.9(5)
F52 C22 F51 104.9(4)
F50 C22 F51 106.3(4)
F52 C22 C18 113.0(4)
F50 C22 C18 113.3(4)
F51 C22 C18 110.9(4)
F55 C23 F54 107.6(5)
F55 C23 F53 106.1(4)
F54 C23 F53 105.8(5)
F55 C23 C20 113.0(4)
F54 C23 C20 111.8(4)
F53 C23 C20 112.1(4)
C29 C24 C25 119.2(4)
C29 C24 P1 118.5(3)
C25 C24 P1 122.3(3)
C26 C25 C24 120.3(4)
C27 C26 C25 120.4(4)
C27 C26 C30 119.3(4)
C25 C26 C30 120.3(4)
C28 C27 C26 119.5(4)
C27 C28 C29 120.8(4)
C27 C28 C31 120.5(4)
C29 C28 C31 118.7(4)
C24 C29 C28 119.9(4)
F58 C30 F56 107.5(5)
F58 C30 F57 106.9(4)
F56 C30 F57 105.3(5)
F58 C30 C26 112.1(4)
F56 C30 C26 113.0(4)
F57 C30 C26 111.6(5)
F60 C31 F59 106.8(4)
F60 C31 F61 107.9(5)
F59 C31 F61 105.3(5)
F60 C31 C28 112.0(5)
F59 C31 C28 112.6(4)
F61 C31 C28 111.9(4)
C1 P2 C40 104.96(19)
C1 P2 C32 104.98(19)
C40 P2 C32 104.24(19)
C1 P2 Rh1 100.87(14)
C40 P2 Rh1 118.61(13)
C32 P2 Rh1 121.17(14)
C33 C32 C37 118.7(4)
C33 C32 P2 120.3(3)
C37 C32 P2 121.0(3)
C34 C33 C32 120.2(4)
C35 C34 C33 120.9(4)
C35 C34 C38 120.1(4)
C33 C34 C38 119.0(4)
C34 C35 C36 119.0(4)
C37 C36 C35 120.8(4)
C37 C36 C39 119.4(4)
C35 C36 C39 119.8(4)
C36 C37 C32 120.3(4)
F62 C38 F64 110.9(5)
F62 C38 F63 102.4(4)
F64 C38 F63 103.9(4)
F62 C38 C34 113.3(4)
F64 C38 C34 114.0(4)
F63 C38 C34 111.3(4)
F65 C39 F66 107.4(5)
F65 C39 F67 107.3(5)
F66 C39 F67 104.7(4)
F65 C39 C36 111.9(4)
F66 C39 C36 112.1(4)
F67 C39 C36 112.9(4)
C41 C40 C53 120.0(4)
C41 C40 P2 118.9(3)
C53 C40 P2 120.8(3)
C40 C41 C42 119.7(4)
C43 C42 C41 120.3(4)
C43 C42 C45 120.0(4)
C41 C42 C45 119.8(5)
C44 C43 C42 119.6(4)
C43 C44 C53 120.9(4)
C43 C44 C46 119.3(4)
C53 C44 C46 119.8(4)
F70 C45 F69 106.3(5)
F70 C45 F68 109.7(6)
F69 C45 F68 103.8(5)
F70 C45 C42 111.7(5)
F69 C45 C42 112.9(5)
F68 C45 C42 112.1(5)
F73 C46 F71 110.8(5)
F73 C46 F171 59.2(5)
F71 C46 F171 128.2(6)
F73 C46 F173 130.2(6)
F71 C46 F173 35.9(5)
F171 C46 F173 107.4(6)
F73 C46 F72 104.5(5)
F71 C46 F72 103.4(5)
F171 C46 F72 46.7(5)
F173 C46 F72 69.4(6)
F73 C46 F172 47.8(5)
F71 C46 F172 69.1(6)
F171 C46 F172 103.1(6)
F173 C46 F172 102.0(6)
F72 C46 F172 136.8(6)
F73 C46 C44 113.8(4)
F71 C46 C44 113.8(4)
F171 C46 C44 116.2(5)
F173 C46 C44 114.6(5)
F72 C46 C44 109.7(4)
F172 C46 C44 112.1(4)
C48 C47 C52 122.4(4)
C48 C47 Cl1 120.9(4)
C52 C47 Cl1 116.7(4)
C47 C48 C49 118.0(5)
C50 C49 C48 120.5(5)
C51 C50 C49 120.4(5)
C50 C51 C52 120.2(5)
C47 C52 C51 118.5(5)
C40 C53 C44 119.6(4)
C209 B200 C201 107.2(3)
C209 B200 C217 110.2(3)
C201 B200 C217 114.3(3)
C209 B200 C225 109.9(3)
C201 B200 C225 109.6(3)
C217 B200 C225 105.5(3)
C202 C201 C206 115.0(4)
C202 C201 B200 123.6(4)
C206 C201 B200 121.4(4)
C203 C202 C201 122.5(4)
C204 C203 C202 121.3(4)
C204 C203 C207 119.5(4)
C202 C203 C207 119.2(4)
C203 C204 C205 117.8(4)
C204 C205 C206 120.8(4)
C204 C205 C208 118.1(4)
C206 C205 C208 121.0(4)
C205 C206 C201 122.5(4)
F1 C207 F3 106.6(6)
F1 C207 F2 104.7(5)
F3 C207 F2 103.9(6)
F1 C207 C203 115.4(5)
F3 C207 C203 113.8(5)
F2 C207 C203 111.5(5)
F5 C208 F4 107.2(4)
F5 C208 F6 105.5(5)
F4 C208 F6 104.1(4)
F5 C208 C205 113.8(4)
F4 C208 C205 112.3(4)
F6 C208 C205 113.1(4)
C214 C209 C210 115.4(4)
C214 C209 B200 124.3(4)
C210 C209 B200 120.2(4)
C211 C210 C209 122.8(4)
C210 C211 C212 120.9(4)
C210 C211 C215 120.4(4)
C212 C211 C215 118.6(4)
C211 C212 C213 117.5(4)
C212 C213 C214 121.2(4)
C212 C213 C216 120.7(4)
C214 C213 C216 118.1(4)
C209 C214 C213 122.2(4)
F9 C215 F7 110.5(6)
F9 C215 F8 100.4(5)
F7 C215 F8 103.3(5)
F9 C215 C211 114.8(5)
F7 C215 C211 115.4(5)
F8 C215 C211 110.7(5)
F11 C216 F10 106.8(4)
F11 C216 F12 105.0(4)
F10 C216 F12 105.7(4)
F11 C216 C213 112.6(4)
F10 C216 C213 113.9(4)
F12 C216 C213 112.2(4)
C222 C217 C218 115.3(4)
C222 C217 B200 127.1(4)
C218 C217 B200 117.6(4)
C219 C218 C217 122.8(4)
C218 C219 C220 120.5(4)
C218 C219 C223 120.8(4)
C220 C219 C223 118.8(4)
C221 C220 C219 118.0(4)
C220 C221 C222 120.8(4)
C220 C221 C224 119.1(4)
C222 C221 C224 120.1(4)
C217 C222 C221 122.5(4)
F13 C223 F14 108.8(5)
F13 C223 F25 103.5(5)
F14 C223 F25 104.3(4)
F13 C223 C219 114.0(4)
F14 C223 C219 112.5(5)
F25 C223 C219 112.9(5)
F118 C224 F17 41.7(7)
F118 C224 F117 106.3(6)
F17 C224 F117 132.3(7)
F118 C224 F18 131.4(7)
F17 C224 F18 107.1(5)
F117 C224 F18 64.5(7)
F118 C224 F116 105.1(6)
F17 C224 F116 67.1(7)
F117 C224 F116 105.7(6)
F18 C224 F116 44.5(6)
F118 C224 F16 66.0(7)
F17 C224 F16 104.5(5)
F117 C224 F16 44.3(7)
F18 C224 F16 104.9(5)
F116 C224 F16 132.9(7)
F118 C224 C221 113.4(6)
F17 C224 C221 113.2(5)
F117 C224 C221 112.6(6)
F18 C224 C221 113.8(4)
F116 C224 C221 113.1(5)
F16 C224 C221 112.5(4)
C226 C225 C230 115.9(4)
C226 C225 B200 125.3(4)
C230 C225 B200 118.8(4)
C225 C226 C227 122.4(4)
C228 C227 C226 120.4(4)
C228 C227 C231 120.7(4)
C226 C227 C231 118.9(4)
C227 C228 C229 118.7(4)
C230 C229 C228 120.2(4)
C230 C229 C232 118.3(4)
C228 C229 C232 121.5(4)
C229 C230 C225 122.2(4)
F119 C231 F19 130.1(7)
F119 C231 F21 64.2(7)
F19 C231 F21 107.9(5)
F119 C231 F121 105.7(6)
F19 C231 F121 39.6(6)
F21 C231 F121 130.8(6)
F119 C231 F20 41.6(7)
F19 C231 F20 106.3(5)
F21 C231 F20 103.4(5)
F121 C231 F20 69.7(7)
F119 C231 F120 105.3(6)
F19 C231 F120 67.9(7)
F21 C231 F120 44.8(6)
F121 C231 F120 104.0(6)
F20 C231 F120 133.7(7)
F119 C231 C227 114.9(5)
F19 C231 C227 113.0(4)
F21 C231 C227 113.6(4)
F121 C231 C227 113.8(5)
F20 C231 C227 112.0(4)
F120 C231 C227 112.1(5)
F24 C232 F22 107.1(4)
F24 C232 F23 106.0(4)
F22 C232 F23 106.0(4)
F24 C232 C229 112.4(4)
F22 C232 C229 112.6(4)
F23 C232 C229 112.2(4)
C803 C804 C805 119.4(6)
C805 C800 C801 123.9(6)
C805 C800 Cl80 117.1(5)
C801 C800 Cl80 119.0(5)
C802 C801 C800 116.1(7)
C804 C805 C800 118.0(7)
C804 C803 C802 122.1(6)
C803 C802 C801 120.5(6)
C705 C704 C703 117.8(6)
C702 C703 C704 118.9(7)
C700 C705 C704 123.0(9)
C705 C700 C701 119.6(8)
C705 C700 Cl70 120.8(7)
C701 C700 Cl70 119.5(7)
C703 C702 C701 122.2(7)
C702 C701 C700 118.5(8)

loop_
_geom_bond_atom_site_label_1
_geom_bond_atom_site_label_2
_geom_bond_distance
Rh1 O1 2.249(3)
Rh1 P1 2.2673(12)
Rh1 P2 2.2707(13)
Rh1 Cl1 2.5207(12)
O1 C6 1.413(5)
O1 C11 1.417(5)
Cl1 C47 1.758(5)
C1 C6 1.393(6)
C1 C2 1.402(6)
C1 P2 1.822(4)
C2 C3 1.369(7)
C3 C4 1.386(7)
C4 C5 1.391(6)
C5 C6 1.384(6)
C5 C7 1.532(6)
C7 C10 1.510(6)
C7 C9 1.536(6)
C7 C8 1.547(7)
C10 C15 1.391(6)
C10 C11 1.394(6)
C11 C12 1.394(6)
P1 C12 1.812(4)
P1 C24 1.814(4)
P1 C16 1.827(4)
C12 C13 1.403(6)
C13 C14 1.380(6)
C14 C15 1.381(7)
C16 C21 1.388(6)
C16 C17 1.396(6)
C17 C18 1.387(6)
C18 C19 1.391(6)
C18 C22 1.503(7)
C19 C20 1.375(6)
C20 C21 1.400(6)
C20 C23 1.505(6)
C22 F52 1.319(6)
C22 F50 1.319(5)
C22 F51 1.344(6)
C23 F55 1.321(6)
C23 F54 1.321(6)
C23 F53 1.329(6)
C24 C29 1.393(6)
C24 C25 1.395(6)
C25 C26 1.390(6)
C26 C27 1.388(6)
C26 C30 1.496(7)
C27 C28 1.379(6)
C28 C29 1.395(6)
C28 C31 1.498(7)
C30 F58 1.319(6)
C30 F56 1.323(7)
C30 F57 1.336(7)
C31 F60 1.309(7)
C31 F59 1.320(6)
C31 F61 1.326(7)
P2 C40 1.825(4)
P2 C32 1.830(4)
C32 C33 1.390(6)
C32 C37 1.405(6)
C33 C34 1.390(6)
C34 C35 1.381(6)
C34 C38 1.497(6)
C35 C36 1.390(6)
C36 C37 1.377(6)
C36 C39 1.499(6)
C38 F62 1.298(6)
C38 F64 1.301(6)
C38 F63 1.347(6)
C39 F65 1.295(6)
C39 F66 1.308(6)
C39 F67 1.323(6)
C40 C41 1.389(6)
C40 C53 1.389(6)
C41 C42 1.392(6)
C42 C43 1.392(7)
C42 C45 1.493(7)
C43 C44 1.373(7)
C44 C53 1.390(6)
C44 C46 1.493(7)
C45 F70 1.304(7)
C45 F69 1.317(6)
C45 F68 1.325(7)
C46 F73 1.279(6)
C46 F71 1.285(6)
C46 F171 1.290(6)
C46 F173 1.296(6)
C46 F72 1.356(6)
C46 F172 1.359(6)
C47 C48 1.370(7)
C47 C52 1.377(6)
C48 C49 1.394(8)
C49 C50 1.372(8)
C50 C51 1.372(8)
C51 C52 1.389(7)
B200 C209 1.639(6)
B200 C201 1.640(6)
B200 C217 1.645(6)
B200 C225 1.645(6)
C201 C202 1.401(6)
C201 C206 1.401(6)
C202 C203 1.391(6)
C203 C204 1.378(7)
C203 C207 1.497(7)
C204 C205 1.383(7)
C205 C206 1.398(6)
C205 C208 1.486(6)
C207 F1 1.278(7)
C207 F3 1.313(6)
C207 F2 1.349(8)
C208 F5 1.298(6)
C208 F4 1.326(5)
C208 F6 1.342(7)
C209 C214 1.395(6)
C209 C210 1.402(6)
C210 C211 1.388(6)
C211 C212 1.389(6)
C211 C215 1.481(7)
C212 C213 1.389(6)
C213 C214 1.397(6)
C213 C216 1.488(6)
C215 F9 1.291(7)
C215 F7 1.304(7)
C215 F8 1.374(8)
C216 F11 1.330(6)
C216 F10 1.336(6)
C216 F12 1.339(5)
C217 C222 1.391(6)
C217 C218 1.409(6)
C218 C219 1.384(6)
C219 C220 1.392(7)
C219 C223 1.491(7)
C220 C221 1.388(7)
C221 C222 1.395(6)
C221 C224 1.490(7)
C223 F13 1.323(6)
C223 F14 1.329(6)
C223 F25 1.342(7)
C224 F118 1.320(7)
C224 F17 1.321(6)
C224 F117 1.321(7)
C224 F18 1.321(6)
C224 F116 1.328(7)
C224 F16 1.334(6)
C225 C226 1.393(6)
C225 C230 1.406(6)
C226 C227 1.393(6)
C227 C228 1.382(6)
C227 C231 1.487(7)
C228 C229 1.390(6)
C229 C230 1.390(6)
C229 C232 1.498(6)
C231 F119 1.296(7)
C231 F19 1.304(5)
C231 F21 1.320(5)
C231 F121 1.329(7)
C231 F20 1.337(6)
C231 F120 1.339(7)
C232 F24 1.331(6)
C232 F22 1.334(6)
C232 F23 1.335(6)
Cl80 C800 1.736(6)
C804 C803 1.380(8)
C804 C805 1.389(7)
C800 C805 1.391(7)
C800 C801 1.401(7)
C801 C802 1.401(7)
C803 C802 1.382(7)
C704 C705 1.375(7)
C704 C703 1.428(7)
Cl70 C700 1.726(7)
C703 C702 1.383(8)
C705 C700 1.368(8)
C700 C701 1.400(8)
C702 C701 1.384(8)
